data_7222314
loop_
_publ_author_name
'Calin, N.'
'Serre, C.'
'Sevov, S.C.'

_publ_section_title
;
 V(III) V(IV) (H P O4)4 * enH * (H2 O): a mixed-valence vanadium phosphate
 with an open framework
;
_journal_name_full 'Journal of Materials Chemistry'
_journal_page_first 531
_journal_page_last 534
_journal_volume 13
_journal_year 2003
_chemical_formula_sum 'C2 H15 N2 O17 P4 V2'
_chemical_name_systematic 'V2 ((N H3) C2 H4 (N H2)) (H P O4)4 (H2 O)'
_space_group_IT_number 80
_symmetry_space_group_name_Hall 'I 4bw'
_symmetry_space_group_name_H-M 'I 41'
_cell_angle_alpha 90
_cell_angle_beta 90
_cell_angle_gamma 90
_cell_formula_units_Z 2
_cell_length_a 6.3881
_cell_length_b 6.3881
_cell_length_c 16.608
_cell_volume 677.736
_citation_journal_id_ASTM JMACEP
_cod_data_source_file Calin_JMACEP_2003_393.cif
_cod_data_source_block C2H15N2O17P4V2
_cod_original_cell_volume 677.7363
_cod_database_code 7222314

loop_
_symmetry_equiv_pos_as_xyz
x,y,z
-y,x+1/2,z+1/4
-x+1/2,-y+1/2,z+1/2
y+1/2,-x,z+3/4
x+1/2,y+1/2,z+1/2
-y+1/2,x+1,z+3/4
-x+1,-y+1,z+1
y+1,-x+1/2,z+5/4

loop_
_atom_site_label
_atom_site_type_symbol
_atom_site_fract_x
_atom_site_fract_y
_atom_site_fract_z
_atom_site_occupancy
_atom_site_U_iso_or_equiv
N1 N 0.551 0.865 0.081 0.5 0.0
C1 C 0.552 0.899 0.1767 0.5 0.0
O5 O-2 0.534 0.17 0.216 0.5 0.0
O6 O-2 0.321 0.005 0.093 0.5 0.0
V1 V+3 0 0.5 0.1554 1 0.0
O4 O-2 0 0.5 0.0338 1 0.0
O3 O-2 -0.011 0.177 0.159 1 0.0
O2 O-2 0 0.5 0.275 1 0.0
P1 P+5 0.493 0.583 0.1993 0.5 0.0
P2 P+5 0.077 0.004 0.1096 0.5 0.0
O7 O-2 0.5 0 0.239 0.5 0.0
O1 O-2 0.685 0.519 0.152 1 0.0
